data_2216139
loop_
_publ_author_name
'Chen, Chien-An'
'Chiang, Liang-Ying'
'Gau, Han-Mou'

_publ_section_title
Dichlorido(<i>N</i>,<i>N</i>'-dibenzylideneethane-1,2-diamine-\k^2^<i>N</i>,<i>N</i>')[(2,2-dimethyl-1,3-dioxolane-4,5-diyl)bis(diphenylmethanolato)-\k^2^<i>O</i>,<i>O</i>']titanium(IV)
_journal_coeditor_code SJ2384
_journal_issue 11
_journal_name_full 'Acta Crystallographica Section E'
_journal_page_first m2842
_journal_page_last m2843
_journal_paper_doi 10.1107/S1600536807052725
_journal_volume 63
_journal_year 2007
_chemical_formula_iupac '[Ti Cl2 (C31 H28 O4) (C16 H16 N2)]'
_chemical_formula_moiety 'C47 H44 Cl2 N2 O4 Ti'
_chemical_formula_sum 'C47 H44 Cl2 N2 O4 Ti'
_chemical_formula_weight 819.64
_chemical_name_common
;
(<i>N</i>,<i>N</i>'-dibenzylideneethane-1,2-diamine)dichloro(2,2-dimethyl-\a,
\a,\a',\a'-tetraphenyl-1,3-dioxolane-4,5-methanolato)titanium(IV) or
Ti-TADDOLate
;
_chemical_name_systematic
;Dichlorido(<i>N</i>,<i>N</i>'-dibenzylideneethane-1,2-diamine-\k^2^N,N')[(2,2-
dimethyl-1,3-dioxolane-4,5-diyl)bis(diphenylmethanolato)-\k^2^O,O']titanium(IV)
;
_space_group_IT_number 19
_symmetry_cell_setting orthorhombic
_symmetry_space_group_name_Hall 'P 2ac 2ab'
_symmetry_space_group_name_H-M 'P 21 21 21'
_atom_sites_solution_hydrogens geom
_atom_sites_solution_primary direct
_atom_sites_solution_secondary difmap
_cell_angle_alpha 90.00
_cell_angle_beta 90.00
_cell_angle_gamma 90.00
_cell_formula_units_Z 4
_cell_length_a 9.9044(9)
_cell_length_b 18.8261(17)
_cell_length_c 23.238(2)
_cell_measurement_reflns_used 7794
_cell_measurement_temperature 293(2)
_cell_measurement_theta_max 25.984
_cell_measurement_theta_min 2.3345
_cell_volume 4333.0(7)
_computing_cell_refinement 'SAINT (Siemens, 1996)'
_computing_data_collection 'SMART (Siemens 1996)'
_computing_data_reduction 'SAINT (Siemens, 1996)'
_computing_molecular_graphics 'SHELXTL (Bruker, 2000)'
_computing_publication_material 'SHELXTL (Bruker, 2000)'
_computing_structure_refinement 'SHELXL97 (Sheldrick, 1997)'
_computing_structure_solution 'SHELXS97 (Sheldrick, 1997)'
_diffrn_ambient_temperature 293(2)
_diffrn_measured_fraction_theta_full 0.996
_diffrn_measured_fraction_theta_max 0.996
_diffrn_measurement_device_type 'Bruker SMART 1000 CCD'
_diffrn_measurement_method '\f and \w'
_diffrn_radiation_monochromator graphite
_diffrn_radiation_source 'fine-focus sealed tube'
_diffrn_radiation_type MoK\a
_diffrn_radiation_wavelength 0.71073
_diffrn_reflns_av_R_equivalents 0.0419
_diffrn_reflns_av_sigmaI/netI 0.0463
_diffrn_reflns_limit_h_max 12
_diffrn_reflns_limit_h_min -10
_diffrn_reflns_limit_k_max 23
_diffrn_reflns_limit_k_min -23
_diffrn_reflns_limit_l_max 23
_diffrn_reflns_limit_l_min -28
_diffrn_reflns_number 24512
_diffrn_reflns_theta_full 26.03
_diffrn_reflns_theta_max 26.03
_diffrn_reflns_theta_min 2.06
_diffrn_standards_number 0
_exptl_absorpt_coefficient_mu 0.365
_exptl_absorpt_correction_T_max 1.0000
_exptl_absorpt_correction_T_min 0.6718
_exptl_absorpt_correction_type multi-scan
_exptl_absorpt_process_details '(SADABS; Sheldrick, 1996)'
_exptl_crystal_colour colorless
_exptl_crystal_density_diffrn 1.256
_exptl_crystal_density_method 'not measured'
_exptl_crystal_description block
_exptl_crystal_F_000 1712
_exptl_crystal_size_max 0.70
_exptl_crystal_size_mid 0.59
_exptl_crystal_size_min 0.21
_refine_diff_density_max 0.245
_refine_diff_density_min -0.233
_refine_ls_abs_structure_details 'Flack (1983), 3731 Friedel pairs'
_refine_ls_abs_structure_Flack -0.03(2)
_refine_ls_extinction_method none
_refine_ls_goodness_of_fit_ref 0.951
_refine_ls_hydrogen_treatment constr
_refine_ls_matrix_type full
_refine_ls_number_constraints 0
_refine_ls_number_parameters 505
_refine_ls_number_reflns 8479
_refine_ls_number_restraints 0
_refine_ls_restrained_S_all 0.951
_refine_ls_R_factor_all 0.0551
_refine_ls_R_factor_gt 0.0356
_refine_ls_shift/su_max 0.001
_refine_ls_shift/su_mean 0.000
_refine_ls_structure_factor_coef Fsqd
_refine_ls_weighting_details 'calc w=1/[\s^2^(Fo^2^)+(0.0439P)^2^] where P=(Fo^2^+2Fc^2^)/3'
_refine_ls_weighting_scheme calc
_refine_ls_wR_factor_gt 0.0780
_refine_ls_wR_factor_ref 0.0846
_reflns_number_gt 6464
_reflns_number_total 8479
_reflns_threshold_expression I>2\s(I)
_cod_data_source_file sj2384.cif
_cod_data_source_block I
_cod_depositor_comments
;
The following automatic conversions were performed:
'_symmetry_cell_setting' value 'Orthorhombic' changed to 'orthorhombic'
according to '/home/saulius/struct/CIF-dictionaries/cif_core.dic'
dictionary named 'cif_core.dic' version 2.4.1 from 2010-06-29.

Automatic conversion script
Id: cif_fix_enum 1527 2010-12-29 10:47:43Z saulius 

The following automatic conversions were performed:

'_symmetry_cell_setting' value 'Orthorhombic' changed to
'orthorhombic' according to
/home/saulius/struct/CIF-dictionaries/cif_core.dic dictionary named
'cif_core.dic' version 2.4.1 from 2010-06-29.

Automatic conversion script
Id: cif_fix_values 1715 2011-07-08 13:25:40Z adriana 
;
_cod_original_cell_volume 4332.9(7)
_cod_database_code 2216139
_cod_database_fobs_code 2216139

loop_
_symmetry_equiv_pos_as_xyz
'x, y, z'
'-x+1/2, -y, z+1/2'
'-x, y+1/2, -z+1/2'
'x+1/2, -y+1/2, -z'

loop_
_atom_site_type_symbol
_atom_site_label
_atom_site_fract_x
_atom_site_fract_y
_atom_site_fract_z
_atom_site_U_iso_or_equiv
_atom_site_adp_type
_atom_site_calc_flag
_atom_site_refinement_flags
_atom_site_occupancy
Ti Ti 0.01130(4) 0.890362(18) 0.017317(17) 0.03442(10) Uani d . 1
Cl Cl1 -0.19289(6) 0.87499(4) -0.03230(3) 0.05223(17) Uani d . 1
Cl Cl2 0.22879(6) 0.87341(3) 0.05768(3) 0.05237(17) Uani d . 1
O O1 0.04561(15) 0.97815(7) -0.00782(7) 0.0376(4) Uani d . 1
O O2 -0.10731(18) 1.13265(8) 0.05941(7) 0.0518(4) Uani d . 1
O O3 -0.0431(2) 1.08799(9) 0.14664(7) 0.0556(5) Uani d . 1
O O4 -0.06491(15) 0.91234(8) 0.08435(7) 0.0378(4) Uani d . 1
N N1 0.09409(19) 0.83911(10) -0.06252(9) 0.0423(5) Uani d . 1
N N2 -0.00005(18) 0.77257(9) 0.03233(9) 0.0390(4) Uani d . 1
C C1 0.0141(2) 1.05209(10) -0.00378(10) 0.0382(5) Uani d . 1
C C2 -0.0782(2) 1.05946(11) 0.04940(10) 0.0372(5) Uani d . 1
H H2A -0.1630 1.0343 0.0419 0.045 Uiso calc R 1
C C3 -0.0195(2) 1.03286(11) 0.10639(10) 0.0380(5) Uani d . 1
H H3A 0.0781 1.0262 0.1020 0.046 Uiso calc R 1
C C4 -0.0835(2) 0.96249(12) 0.12945(10) 0.0371(5) Uani d . 1
C C5 -0.0873(4) 1.15128(14) 0.11801(12) 0.0625(8) Uani d . 1
C C6 -0.2193(5) 1.1747(2) 0.14401(18) 0.1215(18) Uani d . 1
H H6A -0.2845 1.1372 0.1403 0.182 Uiso calc R 1
H H6B -0.2512 1.2162 0.1243 0.182 Uiso calc R 1
H H6C -0.2062 1.1854 0.1840 0.182 Uiso calc R 1
C C7 0.0228(5) 1.20642(17) 0.12197(15) 0.1091(16) Uani d . 1
H H7A 0.1036 1.1884 0.1045 0.164 Uiso calc R 1
H H7B 0.0400 1.2172 0.1617 0.164 Uiso calc R 1
H H7C -0.0053 1.2488 0.1023 0.164 Uiso calc R 1
C C8 -0.0567(3) 1.07213(12) -0.06015(11) 0.0445(6) Uani d . 1
C C9 0.0162(4) 1.06813(15) -0.11071(11) 0.0632(8) Uani d . 1
H H9A 0.1066 1.0549 -0.1095 0.076 Uiso calc R 1
C C10 -0.0427(5) 1.0834(2) -0.16289(14) 0.0867(11) Uani d . 1
H H10A 0.0078 1.0800 -0.1965 0.104 Uiso calc R 1
C C11 -0.1747(5) 1.1035(2) -0.16552(15) 0.0887(11) Uani d . 1
H H11A -0.2146 1.1133 -0.2009 0.106 Uiso calc R 1
C C12 -0.2486(4) 1.10906(18) -0.11572(15) 0.0794(10) Uani d . 1
H H12A -0.3381 1.1239 -0.1173 0.095 Uiso calc R 1
C C13 -0.1903(3) 1.09274(14) -0.06321(12) 0.0586(7) Uani d . 1
H H13A -0.2415 1.0957 -0.0298 0.070 Uiso calc R 1
C C14 0.1464(3) 1.09407(12) 0.00229(11) 0.0460(6) Uani d . 1
C C15 0.1502(3) 1.16627(14) -0.01034(14) 0.0635(8) Uani d . 1
H H15A 0.0730 1.1891 -0.0236 0.076 Uiso calc R 1
C C16 0.2688(4) 1.20430(17) -0.00315(17) 0.0898(12) Uani d . 1
H H16A 0.2707 1.2525 -0.0118 0.108 Uiso calc R 1
C C17 0.3823(4) 1.1718(2) 0.0165(2) 0.1116(16) Uani d . 1
H H17A 0.4611 1.1979 0.0214 0.134 Uiso calc R 1
C C18 0.3811(3) 1.10086(19) 0.0291(2) 0.1041(15) Uani d . 1
H H18A 0.4592 1.0787 0.0422 0.125 Uiso calc R 1
C C19 0.2627(3) 1.06186(15) 0.02209(16) 0.0702(9) Uani d . 1
H H19A 0.2620 1.0137 0.0309 0.084 Uiso calc R 1
C C20 -0.2338(2) 0.97070(13) 0.14184(11) 0.0437(6) Uani d . 1
C C21 -0.3293(3) 0.94547(16) 0.10358(14) 0.0606(8) Uani d . 1
H H21A -0.3018 0.9228 0.0700 0.073 Uiso calc R 1
C C22 -0.4658(3) 0.9538(2) 0.11499(17) 0.0855(11) Uani d . 1
H H22A -0.5296 0.9361 0.0893 0.103 Uiso calc R 1
C C23 -0.5063(4) 0.9878(2) 0.16382(19) 0.0984(13) Uani d . 1
H H23A -0.5979 0.9936 0.1711 0.118 Uiso calc R 1
C C24 -0.4135(4) 1.0133(2) 0.20214(17) 0.0826(11) Uani d . 1
H H24A -0.4418 1.0371 0.2351 0.099 Uiso calc R 1
C C25 -0.2781(3) 1.00354(17) 0.19176(13) 0.0613(8) Uani d . 1
H H25A -0.2152 1.0192 0.2186 0.074 Uiso calc R 1
C C26 -0.0096(3) 0.93361(12) 0.18191(10) 0.0430(6) Uani d . 1
C C27 0.1065(3) 0.96223(18) 0.20453(13) 0.0652(8) Uani d . 1
H H27A 0.1421 1.0035 0.1887 0.078 Uiso calc R 1
C C28 0.1710(4) 0.9303(2) 0.25059(16) 0.0865(11) Uani d . 1
H H28A 0.2483 0.9509 0.2659 0.104 Uiso calc R 1
C C29 0.1224(4) 0.8686(2) 0.27395(16) 0.0933(12) Uani d . 1
H H29A 0.1682 0.8462 0.3038 0.112 Uiso calc R 1
C C30 0.0059(4) 0.84082(18) 0.25278(15) 0.0860(10) Uani d . 1
H H30A -0.0298 0.7998 0.2691 0.103 Uiso calc R 1
C C31 -0.0595(3) 0.87281(16) 0.20752(13) 0.0633(8) Uani d . 1
H H31A -0.1393 0.8530 0.1938 0.076 Uiso calc R 1
C C32 0.1284(3) 0.76385(13) -0.05528(13) 0.0516(7) Uani d . 1
H H32A 0.2164 0.7595 -0.0373 0.062 Uiso calc R 1
H H32B 0.1321 0.7408 -0.0926 0.062 Uiso calc R 1
C C33 0.0228(2) 0.72842(11) -0.01819(11) 0.0456(6) Uani d . 1
H H33A -0.0605 0.7230 -0.0397 0.055 Uiso calc R 1
H H33B 0.0536 0.6817 -0.0066 0.055 Uiso calc R 1
C C34 0.0898(3) 0.86842(14) -0.11157(12) 0.0544(7) Uani d . 1
H H34A 0.0754 0.9172 -0.1109 0.065 Uiso calc R 1
C C35 0.1041(3) 0.83741(17) -0.16978(13) 0.0639(8) Uani d . 1
C C36 0.0207(5) 0.7833(2) -0.18752(18) 0.1132(15) Uani d . 1
H H36A -0.0416 0.7635 -0.1623 0.136 Uiso calc R 1
C C37 0.0307(7) 0.7587(3) -0.2438(2) 0.149(2) Uani d . 1
H H37A -0.0269 0.7230 -0.2564 0.179 Uiso calc R 1
C C38 0.1227(8) 0.7859(3) -0.2800(2) 0.145(2) Uani d . 1
H H38A 0.1303 0.7679 -0.3171 0.174 Uiso calc R 1
C C39 0.2044(7) 0.8395(3) -0.2628(2) 0.1272(18) Uani d . 1
H H39A 0.2678 0.8586 -0.2879 0.153 Uiso calc R 1
C C40 0.1926(5) 0.8654(2) -0.20779(15) 0.0912(12) Uani d . 1
H H40A 0.2469 0.9032 -0.1964 0.109 Uiso calc R 1
C C41 -0.0077(3) 0.74781(12) 0.08336(12) 0.0497(6) Uani d . 1
H H41A -0.0180 0.7821 0.1118 0.060 Uiso calc R 1
C C42 -0.0030(3) 0.67446(13) 0.10504(12) 0.0559(7) Uani d . 1
C C43 0.0597(5) 0.6663(2) 0.15814(16) 0.0970(12) Uani d . 1
H H43A 0.0924 0.7060 0.1775 0.116 Uiso calc R 1
C C44 0.0734(6) 0.6011(3) 0.1818(2) 0.1319(19) Uani d . 1
H H44A 0.1147 0.5964 0.2176 0.158 Uiso calc R 1
C C45 0.0277(6) 0.5429(2) 0.1541(2) 0.1213(18) Uani d . 1
H H45A 0.0416 0.4981 0.1700 0.146 Uiso calc R 1
C C46 -0.0396(4) 0.54923(17) 0.10223(18) 0.0899(12) Uani d . 1
H H46A -0.0740 0.5091 0.0841 0.108 Uiso calc R 1
C C47 -0.0557(3) 0.61513(14) 0.07746(13) 0.0614(7) Uani d . 1
H H47A -0.1013 0.6199 0.0427 0.074 Uiso calc R 1

loop_
_atom_site_aniso_label
_atom_site_aniso_U_11
_atom_site_aniso_U_22
_atom_site_aniso_U_33
_atom_site_aniso_U_12
_atom_site_aniso_U_13
_atom_site_aniso_U_23
Ti 0.0350(2) 0.02628(18) 0.0420(2) -0.00081(16) -0.00169(19) 0.00011(18)
Cl1 0.0408(3) 0.0585(4) 0.0573(4) -0.0036(3) -0.0117(3) -0.0018(3)
Cl2 0.0378(3) 0.0460(3) 0.0734(5) 0.0010(3) -0.0125(3) -0.0005(3)
O1 0.0435(8) 0.0278(7) 0.0415(9) -0.0019(6) 0.0009(7) 0.0017(7)
O2 0.0807(12) 0.0317(9) 0.0430(10) 0.0127(8) -0.0082(9) -0.0038(8)
O3 0.0897(14) 0.0405(9) 0.0366(9) 0.0029(9) -0.0097(10) -0.0058(8)
O4 0.0397(8) 0.0322(8) 0.0414(9) 0.0012(6) 0.0002(7) 0.0008(7)
N1 0.0446(11) 0.0327(10) 0.0495(13) -0.0039(8) 0.0038(10) -0.0033(10)
N2 0.0373(10) 0.0319(9) 0.0477(12) -0.0014(9) -0.0028(10) 0.0020(8)
C1 0.0501(13) 0.0247(10) 0.0398(13) -0.0003(10) -0.0036(12) 0.0011(9)
C2 0.0463(13) 0.0255(11) 0.0396(14) 0.0036(10) -0.0077(11) -0.0001(10)
C3 0.0454(14) 0.0331(11) 0.0355(13) -0.0031(10) -0.0037(12) -0.0016(9)
C4 0.0404(13) 0.0362(12) 0.0348(13) 0.0003(10) -0.0023(11) 0.0027(10)
C5 0.110(2) 0.0364(15) 0.0408(16) 0.0089(15) 0.0019(16) -0.0042(13)
C6 0.183(4) 0.102(3) 0.080(3) 0.080(3) 0.048(3) 0.017(2)
C7 0.205(5) 0.0591(19) 0.063(2) -0.045(3) -0.028(3) -0.0087(16)
C8 0.0658(17) 0.0300(12) 0.0376(14) 0.0014(11) -0.0076(13) 0.0013(11)
C9 0.084(2) 0.0637(17) 0.0421(16) 0.0067(17) -0.0015(17) -0.0005(13)
C10 0.122(3) 0.097(3) 0.0403(18) 0.005(2) -0.003(2) 0.0060(17)
C11 0.131(3) 0.085(3) 0.050(2) 0.001(2) -0.035(2) 0.0054(19)
C12 0.090(2) 0.080(2) 0.068(2) 0.0131(19) -0.033(2) 0.008(2)
C13 0.0700(19) 0.0585(17) 0.0475(17) 0.0083(14) -0.0117(15) 0.0039(14)
C14 0.0562(15) 0.0346(13) 0.0471(15) -0.0092(11) -0.0033(12) 0.0060(11)
C15 0.085(2) 0.0376(14) 0.068(2) -0.0114(13) -0.0020(17) 0.0054(14)
C16 0.115(3) 0.0517(19) 0.103(3) -0.040(2) 0.006(3) 0.0117(19)
C17 0.096(3) 0.088(3) 0.151(4) -0.059(2) -0.024(3) 0.021(3)
C18 0.068(2) 0.082(2) 0.162(4) -0.0383(18) -0.029(2) 0.038(3)
C19 0.0597(17) 0.0520(16) 0.099(3) -0.0181(14) -0.0094(19) 0.0205(18)
C20 0.0413(13) 0.0447(14) 0.0451(16) 0.0037(11) 0.0010(12) 0.0046(12)
C21 0.0425(15) 0.074(2) 0.065(2) -0.0023(14) -0.0021(15) -0.0006(16)
C22 0.0391(18) 0.122(3) 0.095(3) -0.0071(17) 0.0012(18) -0.002(2)
C23 0.0468(19) 0.141(4) 0.108(3) 0.020(2) 0.023(2) 0.022(3)
C24 0.070(2) 0.102(3) 0.075(2) 0.020(2) 0.028(2) 0.002(2)
C25 0.0572(18) 0.077(2) 0.0495(17) 0.0089(15) 0.0052(15) -0.0011(16)
C26 0.0468(14) 0.0466(13) 0.0357(13) 0.0078(12) 0.0028(13) 0.0047(11)
C27 0.0593(18) 0.079(2) 0.0575(19) -0.0028(16) -0.0138(16) 0.0208(17)
C28 0.069(2) 0.116(3) 0.074(2) 0.006(2) -0.0251(19) 0.027(2)
C29 0.107(3) 0.108(3) 0.065(2) 0.031(3) -0.016(2) 0.031(2)
C30 0.108(3) 0.080(2) 0.070(2) 0.008(2) 0.002(2) 0.0425(19)
C31 0.0731(19) 0.0586(18) 0.0583(18) -0.0017(15) 0.0010(15) 0.0180(15)
C32 0.0552(15) 0.0364(13) 0.0631(18) 0.0042(11) 0.0051(14) -0.0063(13)
C33 0.0485(14) 0.0309(11) 0.0573(16) -0.0029(10) 0.0022(14) -0.0023(11)
C34 0.0719(18) 0.0418(14) 0.0494(16) 0.0023(13) -0.0019(14) -0.0019(13)
C35 0.087(2) 0.0554(17) 0.0497(18) 0.0106(16) -0.0036(17) -0.0048(15)
C36 0.134(4) 0.121(3) 0.085(3) -0.029(3) -0.002(3) -0.040(3)
C37 0.206(6) 0.146(5) 0.095(4) -0.036(5) -0.007(4) -0.054(4)
C38 0.238(7) 0.130(5) 0.067(3) 0.032(5) -0.002(4) -0.037(3)
C39 0.210(6) 0.107(3) 0.065(3) 0.014(4) 0.040(3) -0.005(3)
C40 0.139(3) 0.077(2) 0.057(2) 0.001(2) 0.022(2) 0.0007(19)
C41 0.0539(16) 0.0373(13) 0.0578(17) 0.0028(12) -0.0058(15) -0.0011(12)
C42 0.0623(16) 0.0463(14) 0.0591(17) 0.0063(14) 0.0016(16) 0.0147(13)
C43 0.143(3) 0.071(2) 0.077(3) 0.012(2) -0.027(3) 0.018(2)
C44 0.199(5) 0.103(4) 0.094(3) 0.045(4) -0.035(3) 0.037(3)
C45 0.185(5) 0.071(3) 0.108(4) 0.049(3) 0.017(4) 0.043(3)
C46 0.123(3) 0.0464(18) 0.101(3) 0.0019(19) 0.036(3) 0.0079(19)
C47 0.0687(17) 0.0444(15) 0.0712(19) 0.0004(14) 0.0115(15) 0.0087(15)

loop_
_atom_type_symbol
_atom_type_description
_atom_type_scat_dispersion_real
_atom_type_scat_dispersion_imag
_atom_type_scat_source
C C 0.0033 0.0016 'International Tables Vol C Tables 4.2.6.8 and 6.1.1.4'
H H 0.0000 0.0000 'International Tables Vol C Tables 4.2.6.8 and 6.1.1.4'
N N 0.0061 0.0033 'International Tables Vol C Tables 4.2.6.8 and 6.1.1.4'
O O 0.0106 0.0060 'International Tables Vol C Tables 4.2.6.8 and 6.1.1.4'
Cl Cl 0.1484 0.1585 'International Tables Vol C Tables 4.2.6.8 and 6.1.1.4'
Ti Ti 0.2776 0.4457 'International Tables Vol C Tables 4.2.6.8 and 6.1.1.4'

loop_
_geom_angle_atom_site_label_1
_geom_angle_atom_site_label_2
_geom_angle_atom_site_label_3
_geom_angle
_geom_angle_publ_flag
O4 Ti O1 98.73(7) yes
O4 Ti N1 167.86(7) ?
O1 Ti N1 93.32(7) ?
O4 Ti N2 94.15(7) ?
O1 Ti N2 166.79(7) ?
N1 Ti N2 73.90(7) yes
O4 Ti Cl1 95.35(6) ?
O1 Ti Cl1 96.75(5) ?
N1 Ti Cl1 81.71(5) ?
N2 Ti Cl1 84.92(5) ?
O4 Ti Cl2 94.04(6) ?
O1 Ti Cl2 94.65(5) ?
N1 Ti Cl2 86.40(6) ?
N2 Ti Cl2 81.44(5) ?
Cl1 Ti Cl2 163.96(3) yes
C1 O1 Ti 146.95(14) ?
C5 O2 C2 111.52(18) ?
C3 O3 C5 110.67(17) ?
C4 O4 Ti 148.64(14) ?
C34 N1 C32 122.1(2) ?
C34 N1 Ti 122.94(17) ?
C32 N1 Ti 113.87(17) ?
C41 N2 C33 123.35(19) ?
C41 N2 Ti 120.50(16) ?
C33 N2 Ti 115.48(14) ?
O1 C1 C8 106.47(17) ?
O1 C1 C14 108.70(18) ?
C8 C1 C14 109.99(19) ?
O1 C1 C2 105.63(16) ?
C8 C1 C2 113.03(19) ?
C14 C1 C2 112.66(19) ?
O2 C2 C3 104.57(18) ?
O2 C2 C1 109.70(18) ?
C3 C2 C1 116.00(19) ?
O2 C2 H2A 108.8 ?
C3 C2 H2A 108.8 ?
C1 C2 H2A 108.8 ?
O3 C3 C2 105.59(17) ?
O3 C3 C4 109.11(18) ?
C2 C3 C4 114.82(18) ?
O3 C3 H3A 109.1 ?
C2 C3 H3A 109.1 ?
C4 C3 H3A 109.1 ?
O4 C4 C26 106.91(18) ?
O4 C4 C20 109.42(19) ?
C26 C4 C20 110.8(2) ?
O4 C4 C3 104.92(17) ?
C26 C4 C3 112.47(19) ?
C20 C4 C3 112.02(19) ?
O2 C5 O3 106.40(19) ?
O2 C5 C6 109.6(3) ?
O3 C5 C6 108.8(3) ?
O2 C5 C7 109.2(3) ?
O3 C5 C7 108.9(3) ?
C6 C5 C7 113.7(3) ?
C5 C6 H6A 109.5 ?
C5 C6 H6B 109.5 ?
H6A C6 H6B 109.5 ?
C5 C6 H6C 109.5 ?
H6A C6 H6C 109.5 ?
H6B C6 H6C 109.5 ?
C5 C7 H7A 109.5 ?
C5 C7 H7B 109.5 ?
H7A C7 H7B 109.5 ?
C5 C7 H7C 109.5 ?
H7A C7 H7C 109.5 ?
H7B C7 H7C 109.5 ?
C13 C8 C9 118.2(3) ?
C13 C8 C1 123.5(2) ?
C9 C8 C1 118.3(2) ?
C10 C9 C8 121.1(3) ?
C10 C9 H9A 119.4 ?
C8 C9 H9A 119.4 ?
C11 C10 C9 120.3(4) ?
C11 C10 H10A 119.9 ?
C9 C10 H10A 119.9 ?
C10 C11 C12 119.7(3) ?
C10 C11 H11A 120.2 ?
C12 C11 H11A 120.2 ?
C11 C12 C13 120.3(3) ?
C11 C12 H12A 119.9 ?
C13 C12 H12A 119.9 ?
C8 C13 C12 120.5(3) ?
C8 C13 H13A 119.8 ?
C12 C13 H13A 119.8 ?
C19 C14 C15 118.5(2) ?
C19 C14 C1 121.1(2) ?
C15 C14 C1 120.4(2) ?
C16 C15 C14 120.2(3) ?
C16 C15 H15A 119.9 ?
C14 C15 H15A 119.9 ?
C17 C16 C15 120.6(3) ?
C17 C16 H16A 119.7 ?
C15 C16 H16A 119.7 ?
C16 C17 C18 120.4(3) ?
C16 C17 H17A 119.8 ?
C18 C17 H17A 119.8 ?
C17 C18 C19 119.8(3) ?
C17 C18 H18A 120.1 ?
C19 C18 H18A 120.1 ?
C14 C19 C18 120.7(3) ?
C14 C19 H19A 119.7 ?
C18 C19 H19A 119.7 ?
C21 C20 C25 118.4(2) ?
C21 C20 C4 120.8(2) ?
C25 C20 C4 120.8(2) ?
C20 C21 C22 120.4(3) ?
C20 C21 H21A 119.8 ?
C22 C21 H21A 119.8 ?
C23 C22 C21 119.9(4) ?
C23 C22 H22A 120.0 ?
C21 C22 H22A 120.0 ?
C22 C23 C24 120.6(3) ?
C22 C23 H23A 119.7 ?
C24 C23 H23A 119.7 ?
C23 C24 C25 119.6(3) ?
C23 C24 H24A 120.2 ?
C25 C24 H24A 120.2 ?
C24 C25 C20 121.0(3) ?
C24 C25 H25A 119.5 ?
C20 C25 H25A 119.5 ?
C27 C26 C31 117.4(2) ?
C27 C26 C4 124.6(2) ?
C31 C26 C4 117.9(2) ?
C26 C27 C28 120.7(3) ?
C26 C27 H27A 119.6 ?
C28 C27 H27A 119.6 ?
C29 C28 C27 120.9(4) ?
C29 C28 H28A 119.6 ?
C27 C28 H28A 119.6 ?
C30 C29 C28 118.8(3) ?
C30 C29 H29A 120.6 ?
C28 C29 H29A 120.6 ?
C29 C30 C31 120.6(3) ?
C29 C30 H30A 119.7 ?
C31 C30 H30A 119.7 ?
C30 C31 C26 121.6(3) ?
C30 C31 H31A 119.2 ?
C26 C31 H31A 119.2 ?
N1 C32 C33 109.4(2) ?
N1 C32 H32A 109.8 ?
C33 C32 H32A 109.8 ?
N1 C32 H32B 109.8 ?
C33 C32 H32B 109.8 ?
H32A C32 H32B 108.2 ?
N2 C33 C32 108.40(18) ?
N2 C33 H33A 110.0 ?
C32 C33 H33A 110.0 ?
N2 C33 H33B 110.0 ?
C32 C33 H33B 110.0 ?
H33A C33 H33B 108.4 ?
N1 C34 C35 130.3(3) ?
N1 C34 H34A 114.8 ?
C35 C34 H34A 114.8 ?
C40 C35 C36 118.9(3) ?
C40 C35 C34 120.4(3) ?
C36 C35 C34 120.6(3) ?
C35 C36 C37 119.1(5) ?
C35 C36 H36A 120.5 ?
C37 C36 H36A 120.5 ?
C38 C37 C36 120.7(5) ?
C38 C37 H37A 119.6 ?
C36 C37 H37A 119.6 ?
C37 C38 C39 120.4(5) ?
C37 C38 H38A 119.8 ?
C39 C38 H38A 119.8 ?
C38 C39 C40 119.2(5) ?
C38 C39 H39A 120.4 ?
C40 C39 H39A 120.4 ?
C35 C40 C39 121.7(4) ?
C35 C40 H40A 119.1 ?
C39 C40 H40A 119.1 ?
N2 C41 C42 131.2(2) ?
N2 C41 H41A 114.4 ?
C42 C41 H41A 114.4 ?
C47 C42 C43 119.3(3) ?
C47 C42 C41 125.8(3) ?
C43 C42 C41 114.9(3) ?
C44 C43 C42 120.4(4) ?
C44 C43 H43A 119.8 ?
C42 C43 H43A 119.8 ?
C45 C44 C43 120.6(4) ?
C45 C44 H44A 119.7 ?
C43 C44 H44A 119.7 ?
C44 C45 C46 120.5(3) ?
C44 C45 H45A 119.8 ?
C46 C45 H45A 119.8 ?
C47 C46 C45 119.9(4) ?
C47 C46 H46A 120.1 ?
C45 C46 H46A 120.1 ?
C46 C47 C42 119.2(3) ?
C46 C47 H47A 120.4 ?
C42 C47 H47A 120.4 ?

loop_
_geom_bond_atom_site_label_1
_geom_bond_atom_site_label_2
_geom_bond_distance
_geom_bond_publ_flag
Ti O4 1.7797(16) yes
Ti O1 1.7855(14) yes
Ti N1 2.246(2) yes
Ti N2 2.2476(17) yes
Ti Cl1 2.3459(7) yes
Ti Cl2 2.3710(7) yes
O1 C1 1.430(2) ?
O2 C5 1.420(3) ?
O2 C2 1.427(3) ?
O3 C3 1.417(3) ?
O3 C5 1.433(3) ?
O4 C4 1.422(3) ?
N1 C34 1.267(3) ?
N1 C32 1.467(3) ?
N2 C41 1.276(3) ?
N2 C33 1.456(3) ?
C1 C8 1.533(3) ?
C1 C14 1.537(3) ?
C1 C2 1.543(3) ?
C2 C3 1.531(3) ?
C2 H2A 0.9800 ?
C3 C4 1.563(3) ?
C3 H3A 0.9800 ?
C4 C26 1.522(3) ?
C4 C20 1.525(3) ?
C5 C6 1.505(5) ?
C5 C7 1.508(5) ?
C6 H6A 0.9600 ?
C6 H6B 0.9600 ?
C6 H6C 0.9600 ?
C7 H7A 0.9600 ?
C7 H7B 0.9600 ?
C7 H7C 0.9600 ?
C8 C13 1.381(4) ?
C8 C9 1.381(4) ?
C9 C10 1.376(4) ?
C9 H9A 0.9300 ?
C10 C11 1.362(5) ?
C10 H10A 0.9300 ?
C11 C12 1.373(5) ?
C11 H11A 0.9300 ?
C12 C13 1.384(4) ?
C12 H12A 0.9300 ?
C13 H13A 0.9300 ?
C14 C19 1.381(4) ?
C14 C15 1.391(4) ?
C15 C16 1.386(4) ?
C15 H15A 0.9300 ?
C16 C17 1.359(5) ?
C16 H16A 0.9300 ?
C17 C18 1.367(5) ?
C17 H17A 0.9300 ?
C18 C19 1.393(4) ?
C18 H18A 0.9300 ?
C19 H19A 0.9300 ?
C20 C21 1.382(4) ?
C20 C25 1.386(4) ?
C21 C22 1.387(4) ?
C21 H21A 0.9300 ?
C22 C23 1.363(5) ?
C22 H22A 0.9300 ?
C23 C24 1.367(5) ?
C23 H23A 0.9300 ?
C24 C25 1.375(5) ?
C24 H24A 0.9300 ?
C25 H25A 0.9300 ?
C26 C27 1.374(4) ?
C26 C31 1.382(4) ?
C27 C28 1.384(4) ?
C27 H27A 0.9300 ?
C28 C29 1.368(5) ?
C28 H28A 0.9300 ?
C29 C30 1.359(5) ?
C29 H29A 0.9300 ?
C30 C31 1.374(4) ?
C30 H30A 0.9300 ?
C31 H31A 0.9300 ?
C32 C33 1.510(3) ?
C32 H32A 0.9700 ?
C32 H32B 0.9700 ?
C33 H33A 0.9700 ?
C33 H33B 0.9700 ?
C34 C35 1.480(4) ?
C34 H34A 0.9300 ?
C35 C40 1.351(5) ?
C35 C36 1.374(5) ?
C36 C37 1.390(6) ?
C36 H36A 0.9300 ?
C37 C38 1.341(7) ?
C37 H37A 0.9300 ?
C38 C39 1.354(8) ?
C38 H38A 0.9300 ?
C39 C40 1.372(6) ?
C39 H39A 0.9300 ?
C40 H40A 0.9300 ?
C41 C42 1.471(3) ?
C41 H41A 0.9300 ?
C42 C47 1.390(4) ?
C42 C43 1.390(4) ?
C43 C44 1.352(5) ?
C43 H43A 0.9300 ?
C44 C45 1.351(6) ?
C44 H44A 0.9300 ?
C45 C46 1.382(6) ?
C45 H45A 0.9300 ?
C46 C47 1.377(4) ?
C46 H46A 0.9300 ?
C47 H47A 0.9300 ?
